data_4035152
loop_
_publ_author_name
'Shen, Bin'
'Geiger, Thomas'
'Einholz, Ralf'
'Reicherter, Florian'
'Schundelmeier, Simon'
'Maichle-M\"ossmer, C\"acilia'
'Speiser, Bernd'
'Bettinger, Holger F.'

_publ_section_title
;
 Bridging the Gap between Pentacene and Perfluoropentacene: Synthesis and
 Characterization of 2,3,9,10-Tetrafluoropentacene in the Neutral,
 Cationic, and Dicationic States.
;
_journal_issue 6
_journal_name_full 'The Journal of organic chemistry'
_journal_page_first 3149
_journal_page_last 3158
_journal_paper_doi 10.1021/acs.joc.7b03241
_journal_volume 83
_journal_year 2018
_chemical_formula_sum 'C25.5 H19 F4 O0.5'
_chemical_formula_weight 409.40
_space_group_crystal_system monoclinic
_space_group_IT_number 14
_space_group_name_Hall '-P 2yn'
_space_group_name_H-M_alt 'P 1 21/n 1'
_atom_sites_solution_hydrogens geom
_audit_creation_method SHELXL-2014
_cell_angle_alpha 90
_cell_angle_beta 101.088(2)
_cell_angle_gamma 90
_cell_formula_units_Z 8
_cell_length_a 12.2856(4)
_cell_length_b 23.0002(6)
_cell_length_c 13.9552(4)
_cell_measurement_reflns_used 9949
_cell_measurement_temperature 111(2)
_cell_measurement_theta_max 27.09
_cell_measurement_theta_min 2.69
_cell_volume 3869.7(2)
_computing_cell_refinement 'Bruker SAINT'
_computing_data_collection 'Bruker APEX2'
_computing_data_reduction 'Bruker SAINT'
_computing_structure_refinement 'SHELXL-2014 (Sheldrick 2014)'
_computing_structure_solution 'SHELXS-97 (Sheldrick 2008)'
_diffrn_ambient_temperature 111(2)
_diffrn_measured_fraction_theta_full 1.000
_diffrn_measured_fraction_theta_max 0.995
_diffrn_measurement_device_type 'Bruker APEX-II CCD'
_diffrn_measurement_method '\f and \w scans'
_diffrn_radiation_type MoK\a
_diffrn_radiation_wavelength 0.71073
_diffrn_reflns_av_R_equivalents 0.0292
_diffrn_reflns_av_unetI/netI 0.0232
_diffrn_reflns_Laue_measured_fraction_full 1.000
_diffrn_reflns_Laue_measured_fraction_max 0.995
_diffrn_reflns_limit_h_max 15
_diffrn_reflns_limit_h_min -15
_diffrn_reflns_limit_k_max 29
_diffrn_reflns_limit_k_min -29
_diffrn_reflns_limit_l_max 17
_diffrn_reflns_limit_l_min -17
_diffrn_reflns_number 43700
_diffrn_reflns_point_group_measured_fraction_full 1.000
_diffrn_reflns_point_group_measured_fraction_max 0.995
_diffrn_reflns_theta_full 25.242
_diffrn_reflns_theta_max 27.094
_diffrn_reflns_theta_min 1.771
_exptl_absorpt_coefficient_mu 0.109
_exptl_absorpt_correction_T_max 0.7455
_exptl_absorpt_correction_T_min 0.7055
_exptl_absorpt_correction_type multi-scan
_exptl_absorpt_process_details 'SADABS V2012/1 (Bruker AXS Inc.)'
_exptl_crystal_colour colorless
_exptl_crystal_density_diffrn 1.405
_exptl_crystal_description prism
_exptl_crystal_F_000 1696
_exptl_crystal_size_max 0.13
_exptl_crystal_size_mid 0.11
_exptl_crystal_size_min 0.1
_refine_diff_density_max 0.294
_refine_diff_density_min -0.355
_refine_diff_density_rms 0.045
_refine_ls_extinction_method none
_refine_ls_goodness_of_fit_ref 0.934
_refine_ls_hydrogen_treatment constr
_refine_ls_matrix_type full
_refine_ls_number_parameters 543
_refine_ls_number_reflns 8500
_refine_ls_number_restraints 0
_refine_ls_restrained_S_all 0.934
_refine_ls_R_factor_all 0.0670
_refine_ls_R_factor_gt 0.0470
_refine_ls_shift/su_max 0.001
_refine_ls_shift/su_mean 0.000
_refine_ls_structure_factor_coef Fsqd
_refine_ls_weighting_details 'w=1/[\s^2^(Fo^2^)+(0.0263P)^2^+4.4643P] where P=(Fo^2^+2Fc^2^)/3'
_refine_ls_weighting_scheme calc
_refine_ls_wR_factor_gt 0.0968
_refine_ls_wR_factor_ref 0.1074
_reflns_Friedel_coverage 0.000
_reflns_number_gt 6464
_reflns_number_total 8500
_reflns_threshold_expression 'I > 2\s(I)'
_cod_data_source_file jo7b03241_si_003.cif
_cod_data_source_block shelx
_cod_depositor_comments
;

2020-04-07
Z value and formula fixed to values more according to usual
chemical conventions.                 miguel
;
_cod_original_formula_sum 'C51 H38 F8 O'
_cod_original_formula_weight 818.81
_cod_original_formula_units_Z 4
_cod_original_sg_symbol_H-M 'P 21/n'
_cod_database_code 4035152
_shelx_space_group_comment
;
The symmetry employed for this shelxl refinement is uniquely defined
by the following loop, which should always be used as a source of
symmetry information in preference to the above space-group names.
They are only intended as comments.
;
_shelxl_version_number 2014-3

loop_
_space_group_symop_operation_xyz
'x, y, z'
'-x+1/2, y+1/2, -z+1/2'
'-x, -y, -z'
'x-1/2, -y-1/2, z-1/2'

loop_
_atom_site_label
_atom_site_type_symbol
_atom_site_fract_x
_atom_site_fract_y
_atom_site_fract_z
_atom_site_U_iso_or_equiv
_atom_site_adp_type
_atom_site_occupancy
_atom_site_site_symmetry_order
_atom_site_calc_flag
_atom_site_refinement_flags_posn
_atom_site_refinement_flags_adp
F1 F 0.34628(10) 0.57451(5) 1.35491(8) 0.0412(3) Uani 1 1 d . .
F2 F -0.15902(13) 0.58104(6) 0.50358(9) 0.0582(4) Uani 1 1 d . .
F3 F 0.50453(10) 0.57107(5) 1.24658(8) 0.0401(3) Uani 1 1 d . .
F4 F -0.32068(12) 0.57402(6) 0.61054(10) 0.0580(4) Uani 1 1 d . .
F5 F 0.43464(11) 0.85214(5) 0.79956(10) 0.0500(3) Uani 1 1 d . .
F6 F 1.14517(12) 0.52114(7) 0.70086(10) 0.0633(4) Uani 1 1 d . .
F7 F 1.24528(10) 0.59832(6) 0.83474(11) 0.0582(4) Uani 1 1 d . .
F8 F 0.31931(11) 0.77782(5) 0.66933(10) 0.0531(4) Uani 1 1 d . .
C1 C 0.33593(17) 0.60894(8) 1.27493(13) 0.0307(4) Uani 1 1 d . .
C2 C 0.24462(16) 0.64380(8) 1.24835(13) 0.0284(4) Uani 1 1 d . .
H12 H 0.1890 0.6446 1.2872 0.034 Uiso 1 1 calc R U
C3 C 0.23285(15) 0.67824(7) 1.16430(12) 0.0260(4) Uani 1 1 d . .
C4 C 0.12960(16) 0.71489(8) 1.13643(13) 0.0291(4) Uani 1 1 d . .
H11 H 0.0638 0.6906 1.1396 0.035 Uiso 1 1 calc R U
H10 H 0.1319 0.7468 1.1844 0.035 Uiso 1 1 calc R U
C5 C 0.11753(16) 0.74023(8) 1.03671(13) 0.0300(4) Uani 1 1 d . .
C6 C 0.01078(17) 0.77011(8) 0.98419(14) 0.0345(4) Uani 1 1 d . .
H9 H -0.0502 0.7694 1.0225 0.041 Uiso 1 1 calc R U
C7 C -0.02016(16) 0.73973(8) 0.88425(13) 0.0293(4) Uani 1 1 d . .
C8 C -0.13145(16) 0.71349(8) 0.84770(13) 0.0304(4) Uani 1 1 d . .
H3 H -0.1876 0.7449 0.8353 0.036 Uiso 1 1 calc R U
H8 H -0.1508 0.6877 0.8988 0.036 Uiso 1 1 calc R U
C9 C -0.13574(16) 0.67881(8) 0.75507(13) 0.0294(4) Uani 1 1 d . .
C10 C -0.22748(17) 0.64297(8) 0.72283(15) 0.0357(4) Uani 1 1 d . .
H7 H -0.2859 0.6412 0.7586 0.043 Uiso 1 1 calc R U
C11 C -0.23337(19) 0.61023(8) 0.63943(16) 0.0417(5) Uani 1 1 d . .
C12 C -0.1506(2) 0.61308(8) 0.58616(15) 0.0409(5) Uani 1 1 d . .
C13 C 0.41704(16) 0.60705(8) 1.21920(13) 0.0304(4) Uani 1 1 d . .
C14 C 0.40773(15) 0.64027(8) 1.13657(13) 0.0293(4) Uani 1 1 d . .
H16 H 0.4638 0.6386 1.0983 0.035 Uiso 1 1 calc R U
C15 C 0.31562(15) 0.67679(8) 1.10822(13) 0.0271(4) Uani 1 1 d . .
C16 C 0.30844(16) 0.71316(8) 1.01699(13) 0.0309(4) Uani 1 1 d . .
H15 H 0.3658 0.7439 1.0291 0.037 Uiso 1 1 calc R U
H14 H 0.3243 0.6882 0.9635 0.037 Uiso 1 1 calc R U
C17 C 0.19778(16) 0.74068(8) 0.98573(13) 0.0303(4) Uani 1 1 d . .
C18 C 0.16491(17) 0.77220(8) 0.88734(14) 0.0351(4) Uani 1 1 d . .
H13 H 0.2259 0.7732 0.8491 0.042 Uiso 1 1 calc R U
C19 C 0.1259(2) 0.83280(9) 0.91125(16) 0.0446(5) Uani 1 1 d . .
H1 H 0.1567 0.8677 0.8918 0.054 Uiso 1 1 calc R U
C20 C 0.0457(2) 0.83166(9) 0.96129(16) 0.0439(5) Uani 1 1 d . .
H2 H 0.0125 0.8657 0.9813 0.053 Uiso 1 1 calc R U
C21 C -0.05033(16) 0.68041(8) 0.70223(13) 0.0298(4) Uani 1 1 d . .
C22 C 0.05303(16) 0.71620(8) 0.73446(13) 0.0323(4) Uani 1 1 d . .
H5 H 0.1189 0.6916 0.7336 0.039 Uiso 1 1 calc R U
H4 H 0.0540 0.7484 0.6875 0.039 Uiso 1 1 calc R U
C23 C 0.06039(16) 0.74081(8) 0.83373(13) 0.0299(4) Uani 1 1 d . .
C24 C -0.05932(18) 0.64694(8) 0.61709(14) 0.0362(5) Uani 1 1 d . .
H6 H -0.0015 0.6478 0.5807 0.043 Uiso 1 1 calc R U
C25 C 0.45346(17) 0.79426(8) 0.81166(15) 0.0335(4) Uani 1 1 d . .
C26 C 0.39500(16) 0.75626(9) 0.74421(14) 0.0338(4) Uani 1 1 d . .
C27 C 0.41371(15) 0.69768(8) 0.75164(13) 0.0291(4) Uani 1 1 d . .
H18 H 0.3735 0.6720 0.7043 0.035 Uiso 1 1 calc R U
C28 C 0.49218(14) 0.67562(7) 0.82911(12) 0.0237(4) Uani 1 1 d . .
C29 C 0.51253(14) 0.61084(8) 0.83363(14) 0.0272(4) Uani 1 1 d . .
H29 H 0.4427 0.5907 0.8391 0.033 Uiso 1 1 calc R U
H28 H 0.5339 0.5981 0.7721 0.033 Uiso 1 1 calc R U
C30 C 0.60041(14) 0.59352(7) 0.91683(13) 0.0248(4) Uani 1 1 d . .
C31 C 0.64584(14) 0.53108(8) 0.92840(14) 0.0283(4) Uani 1 1 d . .
H17 H 0.6074 0.5040 0.8768 0.034 Uiso 1 1 calc R U
C32 C 0.77054(14) 0.53774(7) 0.92850(13) 0.0239(4) Uani 1 1 d . .
C33 C 0.82510(14) 0.50721(7) 0.85695(13) 0.0251(4) Uani 1 1 d . .
H33A H 0.7787 0.5112 0.7909 0.030 Uiso 1 1 calc R U
H33B H 0.8308 0.4653 0.8732 0.030 Uiso 1 1 calc R U
C34 C 0.93957(14) 0.53093(7) 0.85606(12) 0.0238(4) Uani 1 1 d . .
C35 C 0.99255(16) 0.51430(9) 0.78016(14) 0.0334(4) Uani 1 1 d . .
H31 H 0.9578 0.4874 0.7322 0.040 Uiso 1 1 calc R U
C36 C 1.09459(17) 0.53682(10) 0.77503(15) 0.0403(5) Uani 1 1 d . .
C37 C 1.14569(16) 0.57552(9) 0.84377(16) 0.0391(5) Uani 1 1 d . .
C38 C 0.53034(15) 0.77378(8) 0.88867(13) 0.0272(4) Uani 1 1 d . .
H27 H 0.5703 0.8001 0.9350 0.033 Uiso 1 1 calc R U
C39 C 0.54966(14) 0.71396(8) 0.89875(12) 0.0234(4) Uani 1 1 d . .
C40 C 0.63192(15) 0.69308(8) 0.98643(12) 0.0253(4) Uani 1 1 d . .
H26 H 0.7030 0.7138 0.9890 0.030 Uiso 1 1 calc R U
H25 H 0.6040 0.7030 1.0464 0.030 Uiso 1 1 calc R U
C41 C 0.65230(14) 0.62963(8) 0.98496(13) 0.0258(4) Uani 1 1 d . .
C42 C 0.74359(15) 0.59958(8) 1.05944(13) 0.0299(4) Uani 1 1 d . .
H19 H 0.7820 0.6264 1.1116 0.036 Uiso 1 1 calc R U
C43 C 0.68798(16) 0.54776(9) 1.09940(15) 0.0373(5) Uani 1 1 d . .
H20 H 0.6897 0.5419 1.1671 0.045 Uiso 1 1 calc R U
C44 C 0.63785(16) 0.51225(9) 1.03158(16) 0.0378(5) Uani 1 1 d . .
H21 H 0.6002 0.4781 1.0454 0.045 Uiso 1 1 calc R U
C45 C 0.82145(14) 0.57364(7) 0.99663(12) 0.0241(4) Uani 1 1 d . .
C46 C 0.94059(14) 0.58994(7) 1.01034(13) 0.0253(4) Uani 1 1 d . .
H24 H 0.9811 0.5727 1.0720 0.030 Uiso 1 1 calc R U
H23 H 0.9475 0.6327 1.0161 0.030 Uiso 1 1 calc R U
C47 C 0.99295(14) 0.56955(7) 0.92680(13) 0.0241(4) Uani 1 1 d . .
C48 C 1.09695(15) 0.59165(8) 0.91948(15) 0.0318(4) Uani 1 1 d . .
H22 H 1.1338 0.6180 0.9674 0.038 Uiso 1 1 calc R U
C49 C 0.64103(18) 0.94338(9) -0.02888(15) 0.0399(5) Uani 1 1 d . .
H32 H 0.6040 0.9688 0.0112 0.060 Uiso 1 1 calc R U
H34 H 0.5882 0.9144 -0.0616 0.060 Uiso 1 1 calc R U
H38 H 0.6686 0.9667 -0.0779 0.060 Uiso 1 1 calc R U
C50 C 0.73586(18) 0.91331(9) 0.03453(14) 0.0379(5) Uani 1 1 d . .
C51 C 0.83328(19) 0.95022(10) 0.07783(15) 0.0447(5) Uani 1 1 d . .
H37 H 0.8583 0.9722 0.0259 0.067 Uiso 1 1 calc R U
H36 H 0.8937 0.9253 0.1110 0.067 Uiso 1 1 calc R U
H33 H 0.8117 0.9773 0.1250 0.067 Uiso 1 1 calc R U
O1 O 0.73319(15) 0.86146(7) 0.05020(13) 0.0590(5) Uani 1 1 d . .

loop_
_atom_site_aniso_label
_atom_site_aniso_U_11
_atom_site_aniso_U_22
_atom_site_aniso_U_33
_atom_site_aniso_U_23
_atom_site_aniso_U_13
_atom_site_aniso_U_12
F1 0.0515(8) 0.0394(6) 0.0324(6) 0.0086(5) 0.0070(5) 0.0021(5)
F2 0.0847(11) 0.0383(7) 0.0431(7) -0.0105(6) -0.0093(7) 0.0102(7)
F3 0.0402(7) 0.0390(6) 0.0392(6) -0.0027(5) 0.0027(5) 0.0100(5)
F4 0.0635(9) 0.0384(7) 0.0602(8) 0.0067(6) -0.0181(7) -0.0161(6)
F5 0.0598(8) 0.0260(6) 0.0559(8) 0.0005(5) -0.0093(6) 0.0090(6)
F6 0.0524(8) 0.1016(12) 0.0434(7) 0.0223(8) 0.0276(6) 0.0275(8)
F7 0.0258(6) 0.0656(9) 0.0879(10) 0.0394(8) 0.0221(6) 0.0033(6)
F8 0.0562(8) 0.0378(7) 0.0521(8) 0.0046(6) -0.0227(6) 0.0109(6)
C1 0.0404(11) 0.0260(9) 0.0243(9) -0.0013(7) 0.0028(8) -0.0040(8)
C2 0.0319(10) 0.0298(9) 0.0243(8) -0.0053(7) 0.0072(7) -0.0047(8)
C3 0.0300(10) 0.0229(8) 0.0249(8) -0.0065(7) 0.0044(7) -0.0041(7)
C4 0.0306(10) 0.0305(9) 0.0264(9) -0.0045(7) 0.0059(7) -0.0009(8)
C5 0.0337(10) 0.0264(9) 0.0288(9) -0.0037(7) 0.0035(8) 0.0014(8)
C6 0.0361(11) 0.0351(10) 0.0317(10) -0.0025(8) 0.0047(8) 0.0049(8)
C7 0.0332(10) 0.0270(9) 0.0272(9) 0.0039(7) 0.0045(8) 0.0017(8)
C8 0.0315(10) 0.0314(10) 0.0279(9) 0.0080(8) 0.0049(8) 0.0040(8)
C9 0.0341(10) 0.0242(9) 0.0276(9) 0.0097(7) 0.0004(8) 0.0024(7)
C10 0.0354(11) 0.0310(10) 0.0376(11) 0.0134(8) -0.0007(8) 0.0004(8)
C11 0.0482(13) 0.0249(10) 0.0438(12) 0.0086(9) -0.0119(10) -0.0043(9)
C12 0.0592(14) 0.0267(10) 0.0310(10) 0.0020(8) -0.0063(10) 0.0084(10)
C13 0.0320(10) 0.0266(9) 0.0308(9) -0.0060(7) 0.0012(8) 0.0017(8)
C14 0.0271(10) 0.0321(10) 0.0290(9) -0.0065(8) 0.0058(7) -0.0032(8)
C15 0.0289(10) 0.0266(9) 0.0253(9) -0.0059(7) 0.0039(7) -0.0060(7)
C16 0.0314(10) 0.0327(10) 0.0290(9) 0.0005(8) 0.0064(8) -0.0060(8)
C17 0.0326(10) 0.0287(9) 0.0283(9) 0.0009(7) 0.0026(8) -0.0047(8)
C18 0.0360(11) 0.0348(10) 0.0337(10) 0.0066(8) 0.0047(8) -0.0070(8)
C19 0.0515(14) 0.0294(10) 0.0459(12) 0.0073(9) -0.0083(11) -0.0075(10)
C20 0.0515(14) 0.0290(10) 0.0444(12) -0.0037(9) -0.0078(10) 0.0071(10)
C21 0.0363(11) 0.0259(9) 0.0254(9) 0.0091(7) 0.0016(8) 0.0049(8)
C22 0.0365(11) 0.0343(10) 0.0269(9) 0.0086(8) 0.0083(8) 0.0011(8)
C23 0.0331(10) 0.0272(9) 0.0284(9) 0.0070(7) 0.0034(8) -0.0019(8)
C24 0.0469(12) 0.0309(10) 0.0292(10) 0.0061(8) 0.0036(9) 0.0097(9)
C25 0.0365(11) 0.0238(9) 0.0398(11) 0.0014(8) 0.0064(9) 0.0052(8)
C26 0.0289(10) 0.0349(10) 0.0337(10) 0.0041(8) -0.0032(8) 0.0048(8)
C27 0.0230(9) 0.0303(9) 0.0319(10) -0.0007(8) 0.0003(7) 0.0000(7)
C28 0.0172(8) 0.0266(9) 0.0279(9) 0.0007(7) 0.0059(7) -0.0007(7)
C29 0.0186(9) 0.0261(9) 0.0368(10) 0.0020(7) 0.0046(7) -0.0030(7)
C30 0.0190(8) 0.0252(9) 0.0311(9) 0.0037(7) 0.0068(7) 0.0006(7)
C31 0.0192(9) 0.0244(9) 0.0404(10) 0.0034(8) 0.0040(7) -0.0002(7)
C32 0.0176(8) 0.0209(8) 0.0324(9) 0.0042(7) 0.0024(7) 0.0003(6)
C33 0.0223(9) 0.0209(8) 0.0299(9) -0.0011(7) -0.0008(7) 0.0004(7)
C34 0.0213(9) 0.0231(8) 0.0265(8) 0.0076(7) 0.0029(7) 0.0052(7)
C35 0.0330(11) 0.0398(11) 0.0266(9) 0.0074(8) 0.0036(8) 0.0110(9)
C36 0.0337(11) 0.0574(13) 0.0342(10) 0.0208(10) 0.0173(9) 0.0192(10)
C37 0.0209(10) 0.0435(12) 0.0535(13) 0.0265(10) 0.0085(9) 0.0050(8)
C38 0.0258(9) 0.0280(9) 0.0283(9) -0.0043(7) 0.0063(7) 0.0000(7)
C39 0.0194(8) 0.0285(9) 0.0240(8) 0.0004(7) 0.0086(7) 0.0004(7)
C40 0.0225(9) 0.0313(9) 0.0222(8) -0.0008(7) 0.0043(7) 0.0005(7)
C41 0.0226(9) 0.0311(9) 0.0244(8) 0.0031(7) 0.0064(7) 0.0056(7)
C42 0.0289(10) 0.0352(10) 0.0247(9) 0.0005(7) 0.0028(7) 0.0086(8)
C43 0.0296(10) 0.0493(12) 0.0356(11) 0.0171(9) 0.0128(8) 0.0154(9)
C44 0.0227(10) 0.0393(11) 0.0528(13) 0.0184(10) 0.0112(9) 0.0044(8)
C45 0.0216(9) 0.0234(8) 0.0264(9) 0.0026(7) 0.0019(7) 0.0033(7)
C46 0.0219(9) 0.0219(8) 0.0291(9) 0.0006(7) -0.0029(7) 0.0006(7)
C47 0.0184(8) 0.0205(8) 0.0311(9) 0.0083(7) -0.0006(7) 0.0012(7)
C48 0.0214(9) 0.0261(9) 0.0455(11) 0.0133(8) 0.0008(8) 0.0008(7)
C49 0.0457(13) 0.0337(11) 0.0376(11) 0.0002(9) 0.0010(9) 0.0004(9)
C50 0.0477(13) 0.0379(11) 0.0272(10) 0.0006(8) 0.0049(9) 0.0022(9)
C51 0.0440(13) 0.0557(14) 0.0324(11) -0.0012(10) 0.0025(9) 0.0001(11)
O1 0.0725(12) 0.0384(9) 0.0574(10) 0.0120(8) -0.0091(9) 0.0022(8)

loop_
_atom_type_symbol
_atom_type_description
_atom_type_scat_dispersion_real
_atom_type_scat_dispersion_imag
_atom_type_scat_source
C C 0.0033 0.0016 'International Tables Vol C Tables 4.2.6.8 and 6.1.1.4'
H H 0.0000 0.0000 'International Tables Vol C Tables 4.2.6.8 and 6.1.1.4'
F F 0.0171 0.0103 'International Tables Vol C Tables 4.2.6.8 and 6.1.1.4'
O O 0.0106 0.0060 'International Tables Vol C Tables 4.2.6.8 and 6.1.1.4'

loop_
_geom_angle_atom_site_label_1
_geom_angle_atom_site_label_2
_geom_angle_atom_site_label_3
_geom_angle
F1 C1 C2 120.48(17)
F1 C1 C13 118.90(17)
C2 C1 C13 120.59(17)
C1 C2 C3 120.34(17)
C1 C2 H12 119.8
C3 C2 H12 119.8
C15 C3 C2 119.12(17)
C15 C3 C4 122.31(16)
C2 C3 C4 118.56(16)
C5 C4 C3 112.75(15)
C5 C4 H11 109.0
C3 C4 H11 109.0
C5 C4 H10 109.0
C3 C4 H10 109.0
H11 C4 H10 107.8
C17 C5 C4 123.73(18)
C17 C5 C6 113.34(17)
C4 C5 C6 122.90(17)
C20 C6 C5 105.42(17)
C20 C6 C7 105.11(16)
C5 C6 C7 105.56(15)
C20 C6 H9 113.3
C5 C6 H9 113.3
C7 C6 H9 113.3
C23 C7 C8 123.81(17)
C23 C7 C6 113.26(17)
C8 C7 C6 122.90(16)
C7 C8 C9 112.63(16)
C7 C8 H3 109.1
C9 C8 H3 109.1
C7 C8 H8 109.1
C9 C8 H8 109.1
H3 C8 H8 107.8
C21 C9 C10 119.16(18)
C21 C9 C8 122.18(17)
C10 C9 C8 118.65(18)
C11 C10 C9 120.2(2)
C11 C10 H7 119.9
C9 C10 H7 119.9
F4 C11 C12 119.6(2)
F4 C11 C10 119.8(2)
C12 C11 C10 120.54(19)
F2 C12 C24 120.2(2)
F2 C12 C11 119.4(2)
C24 C12 C11 120.35(19)
F3 C13 C14 120.83(17)
F3 C13 C1 118.80(17)
C14 C13 C1 120.35(17)
C13 C14 C15 120.23(17)
C13 C14 H16 119.9
C15 C14 H16 119.9
C3 C15 C14 119.36(17)
C3 C15 C16 121.83(17)
C14 C15 C16 118.81(16)
C17 C16 C15 112.62(16)
C17 C16 H15 109.1
C15 C16 H15 109.1
C17 C16 H14 109.1
C15 C16 H14 109.1
H15 C16 H14 107.8
C5 C17 C16 124.96(17)
C5 C17 C18 112.93(17)
C16 C17 C18 122.10(17)
C19 C18 C23 105.47(17)
C19 C18 C17 105.91(16)
C23 C18 C17 105.35(15)
C19 C18 H13 113.1
C23 C18 H13 113.1
C17 C18 H13 113.1
C20 C19 C18 113.33(19)
C20 C19 H1 123.3
C18 C19 H1 123.3
C19 C20 C6 113.47(19)
C19 C20 H2 123.3
C6 C20 H2 123.3
C9 C21 C24 119.28(18)
C9 C21 C22 122.21(17)
C24 C21 C22 118.50(18)
C23 C22 C21 112.56(16)
C23 C22 H5 109.1
C21 C22 H5 109.1
C23 C22 H4 109.1
C21 C22 H4 109.1
H5 C22 H4 107.8
C7 C23 C22 125.03(18)
C7 C23 C18 113.00(17)
C22 C23 C18 121.96(17)
C12 C24 C21 120.5(2)
C12 C24 H6 119.8
C21 C24 H6 119.8
F5 C25 C38 120.69(17)
F5 C25 C26 118.87(17)
C38 C25 C26 120.44(17)
F8 C26 C27 120.03(17)
F8 C26 C25 119.01(17)
C27 C26 C25 120.96(17)
C26 C27 C28 119.80(17)
C26 C27 H18 120.1
C28 C27 H18 120.1
C27 C28 C39 119.31(16)
C27 C28 C29 118.31(16)
C39 C28 C29 122.38(16)
C30 C29 C28 112.85(15)
C30 C29 H29 109.0
C28 C29 H29 109.0
C30 C29 H28 109.0
C28 C29 H28 109.0
H29 C29 H28 107.8
C41 C30 C29 124.75(16)
C41 C30 C31 113.20(16)
C29 C30 C31 121.94(15)
C44 C31 C30 106.04(15)
C44 C31 C32 105.80(15)
C30 C31 C32 104.38(13)
C44 C31 H17 113.3
C30 C31 H17 113.3
C32 C31 H17 113.3
C45 C32 C33 124.59(16)
C45 C32 C31 113.32(16)
C33 C32 C31 122.08(15)
C32 C33 C34 112.12(14)
C32 C33 H33A 109.2
C34 C33 H33A 109.2
C32 C33 H33B 109.2
C34 C33 H33B 109.2
H33A C33 H33B 107.9
C47 C34 C35 119.09(17)
C47 C34 C33 122.42(15)
C35 C34 C33 118.48(16)
C36 C35 C34 119.97(19)
C36 C35 H31 120.0
C34 C35 H31 120.0
F6 C36 C37 119.5(2)
F6 C36 C35 119.9(2)
C37 C36 C35 120.64(19)
F7 C37 C48 120.3(2)
F7 C37 C36 119.0(2)
C48 C37 C36 120.64(18)
C25 C38 C39 119.67(17)
C25 C38 H27 120.2
C39 C38 H27 120.2
C38 C39 C28 119.80(16)
C38 C39 C40 117.99(16)
C28 C39 C40 122.21(15)
C41 C40 C39 113.04(15)
C41 C40 H26 109.0
C39 C40 H26 109.0
C41 C40 H25 109.0
C39 C40 H25 109.0
H26 C40 H25 107.8
C30 C41 C40 124.49(16)
C30 C41 C42 112.91(16)
C40 C41 C42 122.44(16)
C43 C42 C45 106.01(15)
C43 C42 C41 106.11(15)
C45 C42 C41 104.00(14)
C43 C42 H19 113.3
C45 C42 H19 113.3
C41 C42 H19 113.3
C44 C43 C42 113.74(17)
C44 C43 H20 123.1
C42 C43 H20 123.1
C43 C44 C31 113.47(18)
C43 C44 H21 123.3
C31 C44 H21 123.3
C32 C45 C46 124.59(16)
C32 C45 C42 113.09(16)
C46 C45 C42 122.27(15)
C45 C46 C47 112.16(14)
C45 C46 H24 109.2
C47 C46 H24 109.2
C45 C46 H23 109.2
C47 C46 H23 109.2
H24 C46 H23 107.9
C34 C47 C48 119.49(17)
C34 C47 C46 122.14(15)
C48 C47 C46 118.34(16)
C37 C48 C47 120.15(19)
C37 C48 H22 119.9
C47 C48 H22 119.9
C50 C49 H32 109.5
C50 C49 H34 109.5
H32 C49 H34 109.5
C50 C49 H38 109.5
H32 C49 H38 109.5
H34 C49 H38 109.5
O1 C50 C49 121.2(2)
O1 C50 C51 122.1(2)
C49 C50 C51 116.71(18)
C50 C51 H37 109.5
C50 C51 H36 109.5
H37 C51 H36 109.5
C50 C51 H33 109.5
H37 C51 H33 109.5
H36 C51 H33 109.5

loop_
_geom_bond_atom_site_label_1
_geom_bond_atom_site_label_2
_geom_bond_distance
F1 C1 1.355(2)
F2 C12 1.355(2)
F3 C13 1.352(2)
F4 C11 1.357(2)
F5 C25 1.356(2)
F6 C36 1.355(2)
F7 C37 1.359(2)
F8 C26 1.352(2)
C1 C2 1.371(3)
C1 C13 1.378(3)
C2 C3 1.400(2)
C2 H12 0.9500
C3 C15 1.398(3)
C3 C4 1.510(3)
C4 C5 1.490(3)
C4 H11 0.9900
C4 H10 0.9900
C5 C17 1.322(3)
C5 C6 1.536(3)
C6 C20 1.531(3)
C6 C7 1.541(3)
C6 H9 1.0000
C7 C23 1.321(3)
C7 C8 1.492(3)
C8 C9 1.511(3)
C8 H3 0.9900
C8 H8 0.9900
C9 C21 1.394(3)
C9 C10 1.399(3)
C10 C11 1.376(3)
C10 H7 0.9500
C11 C12 1.372(3)
C12 C24 1.365(3)
C13 C14 1.370(3)
C14 C15 1.404(3)
C14 H16 0.9500
C15 C16 1.512(2)
C16 C17 1.487(3)
C16 H15 0.9900
C16 H14 0.9900
C17 C18 1.536(3)
C18 C19 1.531(3)
C18 C23 1.536(3)
C18 H13 1.0000
C19 C20 1.314(3)
C19 H1 0.9500
C20 H2 0.9500
C21 C24 1.402(3)
C21 C22 1.508(3)
C22 C23 1.483(3)
C22 H5 0.9900
C22 H4 0.9900
C24 H6 0.9500
C25 C38 1.371(3)
C25 C26 1.380(3)
C26 C27 1.367(3)
C27 C28 1.398(2)
C27 H18 0.9500
C28 C39 1.399(2)
C28 C29 1.510(2)
C29 C30 1.480(2)
C29 H29 0.9900
C29 H28 0.9900
C30 C41 1.329(3)
C30 C31 1.538(2)
C31 C44 1.525(3)
C31 C32 1.539(2)
C31 H17 1.0000
C32 C45 1.322(2)
C32 C33 1.482(2)
C33 C34 1.511(2)
C33 H33A 0.9900
C33 H33B 0.9900
C34 C47 1.394(2)
C34 C35 1.399(3)
C35 C36 1.371(3)
C35 H31 0.9500
C36 C37 1.369(3)
C37 C48 1.362(3)
C38 C39 1.399(2)
C38 H27 0.9500
C39 C40 1.508(2)
C40 C41 1.481(2)
C40 H26 0.9900
C40 H25 0.9900
C41 C42 1.539(2)
C42 C43 1.531(3)
C42 C45 1.537(2)
C42 H19 1.0000
C43 C44 1.311(3)
C43 H20 0.9500
C44 H21 0.9500
C45 C46 1.487(2)
C46 C47 1.511(2)
C46 H24 0.9900
C46 H23 0.9900
C47 C48 1.397(2)
C48 H22 0.9500
C49 C50 1.491(3)
C49 H32 0.9800
C49 H34 0.9800
C49 H38 0.9800
C50 O1 1.214(3)
C50 C51 1.497(3)
C51 H37 0.9800
C51 H36 0.9800
C51 H33 0.9800

loop_
_geom_hbond_atom_site_label_D
_geom_hbond_atom_site_label_H
_geom_hbond_atom_site_label_A
_geom_hbond_distance_DH
_geom_hbond_distance_HA
_geom_hbond_distance_DA
_geom_hbond_angle_DHA
_geom_hbond_site_symmetry_A
C51 H33 F6 0.98 2.48 3.201(3) 130.4 4_575
C51 H37 F1 0.98 2.59 3.196(2) 119.8 4_674
C49 H32 F6 0.98 2.61 3.299(2) 127.7 4_575
C27 H18 O1 0.95 2.60 3.503(2) 158.8 4_576
C51 H33 F6 0.98 2.48 3.201(3) 130.4 4_575
C51 H37 F1 0.98 2.59 3.196(2) 119.8 4_674
C49 H32 F6 0.98 2.61 3.299(2) 127.7 4_575
C27 H18 O1 0.95 2.60 3.503(2) 158.8 4_576
C27 H18 O1 0.95 2.60 3.503(2) 158.8 4_576
C49 H32 F6 0.98 2.61 3.299(2) 127.7 4_575
C51 H37 F1 0.98 2.59 3.196(2) 119.8 4_674
C51 H33 F6 0.98 2.48 3.201(3) 130.4 4_575
C27 H18 O1 0.95 2.60 3.503(2) 158.8 4_576
C49 H32 F6 0.98 2.61 3.299(2) 127.7 4_575
C51 H37 F1 0.98 2.59 3.196(2) 119.8 4_674
C51 H33 F6 0.98 2.48 3.201(3) 130.4 4_575
C27 H18 O1 0.95 2.60 3.503(2) 158.8 4_576
C49 H32 F6 0.98 2.61 3.299(2) 127.7 4_575
C51 H37 F1 0.98 2.59 3.196(2) 119.8 4_674
C51 H33 F6 0.98 2.48 3.201(3) 130.4 4_575

loop_
_geom_torsion_atom_site_label_1
_geom_torsion_atom_site_label_2
_geom_torsion_atom_site_label_3
_geom_torsion_atom_site_label_4
_geom_torsion
F1 C1 C2 C3 -178.39(15)
C13 C1 C2 C3 -0.3(3)
C1 C2 C3 C15 -0.3(3)
C1 C2 C3 C4 178.55(16)
C15 C3 C4 C5 9.8(2)
C2 C3 C4 C5 -169.02(16)
C3 C4 C5 C17 -12.8(3)
C3 C4 C5 C6 169.06(16)
C17 C5 C6 C20 -56.2(2)
C4 C5 C6 C20 122.17(19)
C17 C5 C6 C7 54.8(2)
C4 C5 C6 C7 -126.88(18)
C20 C6 C7 C23 55.7(2)
C5 C6 C7 C23 -55.5(2)
C20 C6 C7 C8 -122.56(19)
C5 C6 C7 C8 126.27(18)
C23 C7 C8 C9 10.4(3)
C6 C7 C8 C9 -171.57(16)
C7 C8 C9 C21 -10.4(2)
C7 C8 C9 C10 168.08(16)
C21 C9 C10 C11 -0.6(3)
C8 C9 C10 C11 -179.17(17)
C9 C10 C11 F4 177.66(16)
C9 C10 C11 C12 -1.1(3)
F4 C11 C12 F2 2.1(3)
C10 C11 C12 F2 -179.09(17)
F4 C11 C12 C24 -176.50(17)
C10 C11 C12 C24 2.3(3)
F1 C1 C13 F3 -0.3(3)
C2 C1 C13 F3 -178.43(16)
F1 C1 C13 C14 178.42(16)
C2 C1 C13 C14 0.3(3)
F3 C13 C14 C15 179.05(16)
C1 C13 C14 C15 0.3(3)
C2 C3 C15 C14 0.9(2)
C4 C3 C15 C14 -177.87(16)
C2 C3 C15 C16 -179.62(16)
C4 C3 C15 C16 1.6(3)
C13 C14 C15 C3 -1.0(3)
C13 C14 C15 C16 179.58(16)
C3 C15 C16 C17 -10.4(2)
C14 C15 C16 C17 169.03(16)
C4 C5 C17 C16 4.0(3)
C6 C5 C17 C16 -177.72(17)
C4 C5 C17 C18 -177.12(16)
C6 C5 C17 C18 1.2(2)
C15 C16 C17 C5 7.9(3)
C15 C16 C17 C18 -170.89(16)
C5 C17 C18 C19 54.5(2)
C16 C17 C18 C19 -126.50(19)
C5 C17 C18 C23 -56.9(2)
C16 C17 C18 C23 122.04(19)
C23 C18 C19 C20 55.7(2)
C17 C18 C19 C20 -55.7(2)
C18 C19 C20 C6 0.3(3)
C5 C6 C20 C19 55.4(2)
C7 C6 C20 C19 -55.9(2)
C10 C9 C21 C24 1.2(3)
C8 C9 C21 C24 179.70(16)
C10 C9 C21 C22 -177.66(16)
C8 C9 C21 C22 0.8(3)
C9 C21 C22 C23 9.1(2)
C24 C21 C22 C23 -169.79(16)
C8 C7 C23 C22 -0.3(3)
C6 C7 C23 C22 -178.51(17)
C8 C7 C23 C18 178.15(16)
C6 C7 C23 C18 -0.1(2)
C21 C22 C23 C7 -9.6(3)
C21 C22 C23 C18 172.06(16)
C19 C18 C23 C7 -55.6(2)
C17 C18 C23 C7 56.2(2)
C19 C18 C23 C22 122.91(19)
C17 C18 C23 C22 -125.32(18)
F2 C12 C24 C21 179.70(16)
C11 C12 C24 C21 -1.7(3)
C9 C21 C24 C12 -0.1(3)
C22 C21 C24 C12 178.84(17)
F5 C25 C26 F8 -1.3(3)
C38 C25 C26 F8 179.67(18)
F5 C25 C26 C27 177.89(19)
C38 C25 C26 C27 -1.2(3)
F8 C26 C27 C28 179.89(17)
C25 C26 C27 C28 0.7(3)
C26 C27 C28 C39 0.7(3)
C26 C27 C28 C29 -178.60(18)
C27 C28 C29 C30 177.77(16)
C39 C28 C29 C30 -1.5(2)
C28 C29 C30 C41 4.1(3)
C28 C29 C30 C31 -171.83(15)
C41 C30 C31 C44 55.72(19)
C29 C30 C31 C44 -127.94(17)
C41 C30 C31 C32 -55.8(2)
C29 C30 C31 C32 120.59(17)
C44 C31 C32 C45 -55.4(2)
C30 C31 C32 C45 56.26(19)
C44 C31 C32 C33 125.78(18)
C30 C31 C32 C33 -122.57(17)
C45 C32 C33 C34 -12.0(2)
C31 C32 C33 C34 166.65(14)
C32 C33 C34 C47 10.6(2)
C32 C33 C34 C35 -168.03(15)
C47 C34 C35 C36 -1.3(3)
C33 C34 C35 C36 177.43(16)
C34 C35 C36 F6 -179.27(16)
C34 C35 C36 C37 0.1(3)
F6 C36 C37 F7 1.4(3)
C35 C36 C37 F7 -178.01(17)
F6 C36 C37 C48 -179.50(17)
C35 C36 C37 C48 1.1(3)
F5 C25 C38 C39 -178.93(17)
C26 C25 C38 C39 0.1(3)
C25 C38 C39 C28 1.4(3)
C25 C38 C39 C40 -177.85(17)
C27 C28 C39 C38 -1.8(3)
C29 C28 C39 C38 177.53(16)
C27 C28 C39 C40 177.41(16)
C29 C28 C39 C40 -3.3(3)
C38 C39 C40 C41 -175.24(15)
C28 C39 C40 C41 5.6(2)
C29 C30 C41 C40 -1.6(3)
C31 C30 C41 C40 174.59(16)
C29 C30 C41 C42 -177.24(16)
C31 C30 C41 C42 -1.0(2)
C39 C40 C41 C30 -3.2(3)
C39 C40 C41 C42 171.98(15)
C30 C41 C42 C43 -54.0(2)
C40 C41 C42 C43 130.30(18)
C30 C41 C42 C45 57.59(19)
C40 C41 C42 C45 -118.12(17)
C45 C42 C43 C44 -54.8(2)
C41 C42 C43 C44 55.4(2)
C42 C43 C44 C31 -0.4(2)
C30 C31 C44 C43 -55.0(2)
C32 C31 C44 C43 55.5(2)
C33 C32 C45 C46 1.5(3)
C31 C32 C45 C46 -177.28(15)
C33 C32 C45 C42 179.20(15)
C31 C32 C45 C42 0.4(2)
C43 C42 C45 C32 54.38(19)
C41 C42 C45 C32 -57.28(19)
C43 C42 C45 C46 -127.88(17)
C41 C42 C45 C46 120.46(17)
C32 C45 C46 C47 10.3(2)
C42 C45 C46 C47 -167.20(15)
C35 C34 C47 C48 1.2(2)
C33 C34 C47 C48 -177.44(15)
C35 C34 C47 C46 179.40(15)
C33 C34 C47 C46 0.7(2)
C45 C46 C47 C34 -11.1(2)
C45 C46 C47 C48 167.12(15)
F7 C37 C48 C47 177.95(16)
C36 C37 C48 C47 -1.1(3)
C34 C47 C48 C37 0.0(3)
C46 C47 C48 C37 -178.28(16)
